data_4083137
loop_
_publ_author_name
'Cole, Jacqueline M.'
'Waddell, Paul G.'
'Wheatley, Andrew E. H.'
'McIntyre, Garry J.'
'Peel, Andrew J.'
'Tate, Christopher W.'
'Linton, David J.'

_publ_section_title
;
 Neutron Diffraction Characterization of C--H&#x00B7;&#x00B7;&#x00B7;Li
 Interactions in a Lithium Aluminate Polymer
;
_journal_issue 15
_journal_name_full Organometallics
_journal_page_first 3919
_journal_paper_doi 10.1021/om500271p
_journal_volume 33
_journal_year 2014
_chemical_formula_sum 'C12 H27 Al Li N'
_chemical_formula_weight 219.00
_chemical_name_systematic
; 
 ? 
;
_space_group_IT_number 33
_symmetry_cell_setting orthorhombic
_symmetry_space_group_name_Hall 'P 2c -2n'
_symmetry_space_group_name_H-M 'P n a 21'
_atom_sites_solution_hydrogens direct
_atom_sites_solution_primary direct
_atom_sites_solution_secondary difmap
_audit_creation_method SHELXL-97
_cell_angle_alpha 90.00
_cell_angle_beta 90.00
_cell_angle_gamma 90.00
_cell_formula_units_Z 4
_cell_length_a 10.033(2)
_cell_length_b 16.454(3)
_cell_length_c 9.866(2)
_cell_measurement_temperature 20(2)
_cell_volume 1628.7(6)
_computing_structure_refinement 'SHELXL-97 (Sheldrick, 1997)'
_computing_structure_solution 'SHELXS-97 (Sheldrick, 1990)'
_diffrn_ambient_temperature 20(2)
_diffrn_measured_fraction_theta_full 0.868
_diffrn_measured_fraction_theta_max 0.868
_diffrn_radiation_source 'D19 Single-crystal diffractometer, ILL, France'
_diffrn_radiation_type neutrons
_diffrn_radiation_wavelength 1.32130
_diffrn_reflns_av_R_equivalents 0.0000
_diffrn_reflns_av_sigmaI/netI 0.0382
_diffrn_reflns_limit_h_max 13
_diffrn_reflns_limit_h_min 0
_diffrn_reflns_limit_k_max 22
_diffrn_reflns_limit_k_min 0
_diffrn_reflns_limit_l_max 13
_diffrn_reflns_limit_l_min 0
_diffrn_reflns_number 2077
_diffrn_reflns_theta_full 66.22
_diffrn_reflns_theta_max 66.22
_diffrn_reflns_theta_min 4.42
_diffrn_standards_decay_% 0
_exptl_absorpt_coefficient_mu 0.000
_exptl_crystal_colour colorless
_exptl_crystal_density_diffrn 0.893
_exptl_crystal_density_method 'not measured'
_exptl_crystal_description block
_exptl_crystal_F_000 -42
_refine_diff_density_max 1.176
_refine_diff_density_min -1.201
_refine_diff_density_rms 0.203
_refine_ls_abs_structure_details 'Flack H D (1983), Acta Cryst. A39, 876-881'
_refine_ls_abs_structure_Flack 10(10)
_refine_ls_extinction_method none
_refine_ls_goodness_of_fit_ref 2.944
_refine_ls_hydrogen_treatment refall
_refine_ls_matrix_type full
_refine_ls_number_parameters 364
_refine_ls_number_reflns 2077
_refine_ls_number_restraints 1
_refine_ls_restrained_S_all 2.943
_refine_ls_R_factor_all 0.0735
_refine_ls_R_factor_gt 0.0527
_refine_ls_shift/su_max 0.045
_refine_ls_shift/su_mean 0.007
_refine_ls_structure_factor_coef Fsqd
_refine_ls_weighting_details 'calc w=1/[\s^2^(Fo^2^)+(0.0000P)^2^+0.0000P] where P=(Fo^2^+2Fc^2^)/3'
_refine_ls_weighting_scheme calc
_refine_ls_wR_factor_gt 0.0551
_refine_ls_wR_factor_ref 0.0561
_reflns_number_gt 1685
_reflns_number_total 2077
_reflns_threshold_expression >2sigma(I)
_cod_data_source_file om500271p_si_003.cif
_cod_data_source_block lial05
_cod_depositor_comments
;
The following automatic conversions were performed:

'_symmetry_cell_setting' value 'Orthorhombic' changed to
'orthorhombic' according to
/usr/data/users/saulius/crontab/automatic-downloads/rss-feeds/ACS/lib/dictionaries/cif_core.dic
dictionary named 'cif_core.dic' version 2.4.2 from 2011-04-26.

Automatic conversion script
Id: cif_fix_values 2281 2013-09-26 08:29:07Z andrius 

 Adding full bibliography for 4083137--4083138.cif.
;
_cod_original_sg_symbol_H-M Pna2(1)
_cod_database_code 4083137

loop_
_symmetry_equiv_pos_as_xyz
'x, y, z'
'-x, -y, z+1/2'
'x+1/2, -y+1/2, z'
'-x+1/2, y+1/2, z+1/2'

loop_
_atom_site_label
_atom_site_type_symbol
_atom_site_fract_x
_atom_site_fract_y
_atom_site_fract_z
_atom_site_U_iso_or_equiv
_atom_site_adp_type
_atom_site_occupancy
_atom_site_symmetry_multiplicity
_atom_site_calc_flag
C1 C 0.1272(8) 0.3539(4) 0.6887(6) 0.0124(14) Uani 1 1 d
C2 C 0.1271(8) 0.3536(4) 1.0400(6) 0.0124(14) Uani 1 1 d
C3 C -0.12892(16) 0.42883(9) 0.8621(10) 0.0095(3) Uiso 1 1 d
C4 C -0.06590(19) 0.51382(11) 0.8623(11) 0.0146(4) Uani 1 1 d
C5 C -0.2179(7) 0.4201(4) 0.7339(6) 0.0154(14) Uani 1 1 d
C6 C -0.2178(7) 0.4200(4) 0.9930(6) 0.0152(14) Uani 1 1 d
C7 C -0.06614(18) 0.23060(10) 0.8627(11) 0.0132(4) Uani 1 1 d
C8 C 0.39524(17) 0.55205(10) 0.8627(10) 0.0123(4) Uani 1 1 d
C9 C 0.43867(17) 0.63819(10) 0.8632(9) 0.0104(4) Uani 1 1 d
C10 C 0.5232(8) 0.6528(4) 0.9952(6) 0.0126(13) Uani 1 1 d
C11 C 0.5221(9) 0.6532(4) 0.7316(6) 0.0156(14) Uani 1 1 d
C12 C 0.31287(18) 0.69242(11) 0.8645(10) 0.0143(4) Uani 1 1 d
Li1 Li 0.2767(6) 0.3751(3) 0.870(2) 0.0203(14) Uiso 1 1 d
N1 N 0.35974(13) 0.48491(7) 0.8628(8) 0.0159(3) Uani 1 1 d
Al1 Al 0.0150(3) 0.34292(18) 0.8615(17) 0.0105(6) Uiso 1 1 d
H1A H 0.0524(15) 0.3543(11) 0.6067(15) 0.040(4) Uani 1 1 d
H1B H 0.1895(16) 0.3042(10) 0.662(2) 0.037(4) Uani 1 1 d
H1C H 0.189(2) 0.4078(9) 0.6703(19) 0.044(4) Uani 1 1 d
H2A H 0.0501(17) 0.3544(9) 1.1226(17) 0.039(4) Uani 1 1 d
H2B H 0.1817(19) 0.4102(9) 1.0623(18) 0.036(4) Uani 1 1 d
H2C H 0.1906(19) 0.2982(10) 1.0644(17) 0.038(4) Uani 1 1 d
H4A H -0.1418(4) 0.5632(3) 0.8650(17) 0.0390(14) Uani 1 1 d
H4B H -0.0013(14) 0.5245(8) 0.7688(17) 0.046(4) Uani 1 1 d
H4C H -0.0045(15) 0.5225(6) 0.9545(13) 0.031(3) Uani 1 1 d
H5A H -0.2990(19) 0.4669(11) 0.7294(16) 0.033(4) Uani 1 1 d
H5B H -0.2666(11) 0.3580(8) 0.7305(15) 0.041(4) Uani 1 1 d
H5C H -0.1668(15) 0.4303(11) 0.6371(15) 0.042(4) Uani 1 1 d
H6A H -0.2977(17) 0.4648(10) 0.990(2) 0.039(4) Uani 1 1 d
H6B H -0.1569(15) 0.4282(9) 1.0899(10) 0.027(3) Uani 1 1 d
H6C H -0.2655(15) 0.3612(7) 0.9997(12) 0.033(3) Uani 1 1 d
H7A H -0.1302(16) 0.2282(7) 0.9536(14) 0.043(4) Uani 1 1 d
H7B H 0.0066(5) 0.1817(2) 0.861(3) 0.0407(14) Uani 1 1 d
H7C H -0.1260(17) 0.2242(7) 0.7687(14) 0.036(3) Uani 1 1 d
H10A H 0.6136(16) 0.6166(10) 0.9964(13) 0.035(3) Uani 1 1 d
H10B H 0.4640(17) 0.6405(9) 1.0876(14) 0.044(4) Uani 1 1 d
H10C H 0.5529(16) 0.7182(8) 0.9962(14) 0.033(4) Uani 1 1 d
H11A H 0.6102(13) 0.6151(8) 0.7316(17) 0.038(4) Uani 1 1 d
H11B H 0.5508(17) 0.7159(8) 0.7289(16) 0.041(4) Uani 1 1 d
H11C H 0.4664(14) 0.6406(7) 0.6356(14) 0.030(3) Uani 1 1 d
H12A H 0.2509(13) 0.6803(8) 0.7704(18) 0.044(4) Uani 1 1 d
H12B H 0.3420(4) 0.7561(2) 0.870(3) 0.0337(17) Uani 1 1 d
H12C H 0.2543(14) 0.6802(7) 0.9545(13) 0.033(3) Uani 1 1 d

loop_
_atom_site_aniso_label
_atom_site_aniso_U_11
_atom_site_aniso_U_22
_atom_site_aniso_U_33
_atom_site_aniso_U_23
_atom_site_aniso_U_13
_atom_site_aniso_U_12
C1 0.012(3) 0.011(3) 0.014(3) 0.002(2) -0.001(3) 0.001(3)
C2 0.013(4) 0.016(3) 0.008(3) 0.002(2) -0.001(3) -0.001(3)
C4 0.0169(9) 0.0101(7) 0.0167(11) -0.007(3) 0.000(4) -0.0006(7)
C5 0.016(3) 0.017(3) 0.013(3) 0.004(3) -0.004(3) 0.007(3)
C6 0.014(3) 0.013(3) 0.018(3) 0.006(3) 0.000(3) -0.003(3)
C7 0.0136(8) 0.0119(7) 0.0140(9) 0.000(3) -0.001(4) -0.0028(7)
C8 0.0139(8) 0.0087(7) 0.0144(10) 0.010(3) -0.003(4) -0.0007(7)
C9 0.0119(8) 0.0094(7) 0.0101(9) 0.004(3) -0.007(3) -0.0024(7)
C10 0.012(3) 0.016(3) 0.010(3) -0.008(2) 0.000(3) -0.003(3)
C11 0.020(4) 0.012(3) 0.015(3) -0.006(2) 0.003(3) -0.002(3)
C12 0.0132(9) 0.0125(8) 0.0172(11) 0.011(3) 0.001(4) 0.0042(7)
N1 0.0163(6) 0.0099(5) 0.0215(7) -0.006(2) -0.006(3) -0.0017(5)
H1A 0.019(7) 0.079(10) 0.022(6) -0.014(6) -0.017(6) -0.004(6)
H1B 0.025(6) 0.028(5) 0.057(9) -0.006(5) 0.001(6) 0.017(5)
H1C 0.061(10) 0.024(6) 0.046(8) 0.014(5) 0.012(8) -0.012(6)
H2A 0.038(9) 0.040(6) 0.039(8) -0.011(6) 0.004(7) 0.007(6)
H2B 0.039(7) 0.039(7) 0.031(6) 0.005(6) 0.002(6) -0.019(6)
H2C 0.050(9) 0.038(7) 0.026(6) 0.006(5) -0.010(6) 0.012(6)
H4A 0.034(2) 0.024(2) 0.059(4) -0.035(5) 0.003(8) 0.0076(19)
H4B 0.027(6) 0.053(7) 0.057(8) 0.029(6) 0.008(6) -0.012(5)
H4C 0.055(9) 0.017(4) 0.022(5) 0.009(4) -0.019(6) 0.001(5)
H5A 0.038(9) 0.039(7) 0.022(5) -0.001(5) -0.013(6) 0.012(6)
H5B 0.020(5) 0.036(6) 0.069(9) 0.020(5) -0.023(5) -0.015(4)
H5C 0.022(5) 0.059(8) 0.045(7) 0.008(6) 0.018(5) -0.004(5)
H6A 0.026(7) 0.028(6) 0.064(9) 0.005(6) 0.005(7) 0.008(6)
H6B 0.040(7) 0.040(6) 0.001(3) -0.001(4) 0.005(4) 0.010(5)
H6C 0.056(8) 0.021(5) 0.021(5) 0.017(4) -0.001(5) -0.008(5)
H7A 0.044(7) 0.048(6) 0.037(7) -0.033(5) 0.024(6) -0.027(5)
H7B 0.036(2) 0.0225(18) 0.063(4) -0.002(10) 0.016(10) -0.0008(18)
H7C 0.050(8) 0.031(5) 0.027(6) -0.016(4) -0.014(6) 0.005(5)
H10A 0.037(8) 0.051(8) 0.016(4) 0.000(6) -0.008(6) 0.000(7)
H10B 0.044(9) 0.069(8) 0.018(6) 0.022(6) 0.006(6) -0.023(6)
H10C 0.046(8) 0.025(6) 0.028(6) -0.016(5) 0.006(6) -0.021(5)
H11A 0.014(6) 0.030(6) 0.070(9) 0.001(6) 0.009(6) 0.014(5)
H11B 0.050(9) 0.023(6) 0.049(8) -0.011(5) 0.027(7) -0.003(5)
H11C 0.029(7) 0.038(6) 0.022(6) 0.013(5) -0.001(5) 0.009(5)
H12A 0.022(6) 0.057(7) 0.055(9) 0.014(6) -0.013(6) -0.007(5)
H12B 0.036(2) 0.0190(16) 0.046(5) 0.006(6) 0.003(7) 0.0007(16)
H12C 0.047(8) 0.030(5) 0.023(6) 0.020(4) 0.016(6) 0.023(5)

loop_
_atom_type_symbol
_atom_type_description
_atom_type_scat_dispersion_real
_atom_type_scat_dispersion_imag
_atom_type_scat_source
C C 0.0000 0.0000 'International Tables Vol C Tables 4.2.6.8 and 6.1.1.4'
H H 0.0000 0.0000 'International Tables Vol C Tables 4.2.6.8 and 6.1.1.4'
Li Li 0.0000 0.0000 'International Tables Vol C Tables 4.2.6.8 and 6.1.1.4'
N N 0.0000 0.0000 'International Tables Vol C Tables 4.2.6.8 and 6.1.1.4'
Al Al 0.0000 0.0000 'International Tables Vol C Tables 4.2.6.8 and 6.1.1.4'

loop_
_geom_angle_atom_site_label_1
_geom_angle_atom_site_label_2
_geom_angle_atom_site_label_3
_geom_angle
_geom_angle_site_symmetry_1
_geom_angle_site_symmetry_3
Al1 C1 Li1 74.5(5) . .
Al1 C1 C7 35.7(2) . .
Li1 C1 C7 94.1(4) . .
Al1 C1 C3 35.0(2) . .
Li1 C1 C3 92.7(4) . .
C7 C1 C3 60.29(16) . .
Al1 C1 C2 33.7(3) . .
Li1 C1 C2 40.8(4) . .
C7 C1 C2 58.5(3) . .
C3 C1 C2 59.1(3) . .
Al1 C1 H1A 103.7(11) . .
Li1 C1 H1A 170.7(11) . .
C7 C1 H1A 89.1(10) . .
C3 C1 H1A 81.3(10) . .
C2 C1 H1A 137.1(11) . .
Al1 C1 H1B 117.3(12) . .
Li1 C1 H1B 85.7(11) . .
C7 C1 H1B 90.0(11) . .
C3 C1 H1B 150.1(11) . .
C2 C1 H1B 104.1(12) . .
H1A C1 H1B 103.0(15) . .
Al1 C1 H1C 121.3(11) . .
Li1 C1 H1C 69.2(11) . .
C7 C1 H1C 156.7(11) . .
C3 C1 H1C 103.0(11) . .
C2 C1 H1C 99.6(11) . .
H1A C1 H1C 105.1(15) . .
H1B C1 H1C 104.3(17) . .
Al1 C2 Li1 75.3(5) . .
Al1 C2 C7 35.8(2) . .
Li1 C2 C7 95.2(4) . .
Al1 C2 C3 34.8(2) . .
Li1 C2 C3 93.5(4) . .
C7 C2 C3 59.91(16) . .
Al1 C2 C1 32.9(3) . .
Li1 C2 C1 42.5(4) . .
C7 C2 C1 58.1(3) . .
C3 C2 C1 58.4(3) . .
Al1 C2 H2A 104.0(11) . .
Li1 C2 H2A 170.2(10) . .
C7 C2 H2A 89.3(10) . .
C3 C2 H2A 81.3(10) . .
C1 C2 H2A 136.5(11) . .
Al1 C2 H2B 120.3(11) . .
Li1 C2 H2B 71.9(10) . .
C7 C2 H2B 156.1(10) . .
C3 C2 H2B 100.0(11) . .
C1 C2 H2B 101.4(10) . .
H2A C2 H2B 100.8(13) . .
Al1 C2 H2C 114.2(10) . .
Li1 C2 H2C 84.9(11) . .
C7 C2 H2C 87.1(10) . .
C3 C2 H2C 146.8(10) . .
C1 C2 H2C 102.3(10) . .
H2A C2 H2C 104.0(14) . .
H2B C2 H2C 110.9(16) . .
C4 C3 C5 108.8(6) . .
C4 C3 C6 108.4(6) . .
C5 C3 C6 109.46(14) . .
C4 C3 Al1 110.06(14) . .
C5 C3 Al1 110.1(6) . .
C6 C3 Al1 110.0(6) . .
C4 C3 C7 144.74(12) . .
C5 C3 C7 91.1(3) . .
C6 C3 C7 90.8(3) . .
Al1 C3 C7 34.69(10) . .
C4 C3 C1 91.1(3) . .
C5 C3 C1 89.5(4) . .
C6 C3 C1 145.5(3) . .
Al1 C3 C1 35.6(5) . .
C7 C3 C1 59.36(17) . .
C4 C3 C2 91.2(3) . .
C5 C3 C2 146.4(4) . .
C6 C3 C2 88.3(4) . .
Al1 C3 C2 36.4(5) . .
C7 C3 C2 59.38(17) . .
C1 C3 C2 62.59(6) . .
C4 C3 H4A 27.69(14) . .
C5 C3 H4A 94.0(5) . .
C6 C3 H4A 92.8(5) . .
Al1 C3 H4A 137.74(16) . .
C7 C3 H4A 172.37(15) . .
C1 C3 H4A 115.0(3) . .
C2 C3 H4A 114.0(3) . .
C4 C3 H4B 28.3(5) . .
C5 C3 H4B 93.4(6) . .
C6 C3 H4B 136.8(6) . .
Al1 C3 H4B 94.7(5) . .
C7 C3 H4B 125.8(4) . .
C1 C3 H4B 66.7(4) . .
C2 C3 H4B 92.1(4) . .
H4A C3 H4B 48.2(5) . .
C4 C3 H4C 28.4(4) . .
C5 C3 H4C 137.2(5) . .
C6 C3 H4C 92.7(6) . .
Al1 C3 H4C 95.0(4) . .
C7 C3 H4C 125.8(3) . .
C1 C3 H4C 92.0(4) . .
C2 C3 H4C 66.6(3) . .
H4A C3 H4C 47.4(4) . .
H4B C3 H4C 49.1(2) . .
C4 C3 H5A 93.4(6) . .
C5 C3 H5A 27.5(5) . .
C6 C3 H5A 94.2(5) . .
Al1 C3 H5A 137.6(7) . .
C7 C3 H5A 114.8(5) . .
C1 C3 H5A 113.1(6) . .
C2 C3 H5A 173.8(5) . .
H4A C3 H5A 71.6(6) . .
H4B C3 H5A 90.0(7) . .
H4C C3 H5A 118.8(5) . .
C4 C3 H5B 137.2(7) . .
C5 C3 H5B 28.4(4) . .
C6 C3 H5B 94.5(4) . .
Al1 C3 H5B 94.3(5) . .
C7 C3 H5B 66.7(4) . .
C1 C3 H5B 89.2(4) . .
C2 C3 H5B 126.1(4) . .
H4A C3 H5B 119.6(5) . .
H4B C3 H5B 119.1(7) . .
H4C C3 H5B 165.6(5) . .
H5A C3 H5B 48.1(6) . .
C4 C3 H5C 93.5(7) . .
C5 C3 H5C 26.2(5) . .
C6 C3 H5C 135.5(5) . .
Al1 C3 H5C 97.2(7) . .
C7 C3 H5C 92.6(5) . .
C1 C3 H5C 68.1(5) . .
C2 C3 H5C 130.6(5) . .
H4A C3 H5C 89.6(7) . .
H4B C3 H5C 71.5(6) . .
H4C C3 H5C 120.0(6) . .
H5A C3 H5C 45.0(6) . .
H5B C3 H5C 47.6(6) . .
C4 C3 H6A 94.1(5) . .
C5 C3 H6A 92.9(6) . .
C6 C3 H6A 27.9(5) . .
Al1 C3 H6A 137.8(7) . .
C7 C3 H6A 114.2(5) . .
C1 C3 H6A 173.2(5) . .
C2 C3 H6A 112.9(6) . .
H4A C3 H6A 71.2(5) . .
H4B C3 H6A 119.4(6) . .
H4C C3 H6A 90.6(7) . .
H5A C3 H6A 71.0(2) . .
H5B C3 H6A 89.9(6) . .
H5C C3 H6A 115.8(7) . .
C4 C3 H6B 93.1(6) . .
C5 C3 H6B 137.4(5) . .
C6 C3 H6B 27.9(5) . .
Al1 C3 H6B 95.1(7) . .
C7 C3 H6B 91.0(4) . .
C1 C3 H6B 127.2(4) . .
C2 C3 H6B 64.7(4) . .
H4A C3 H6B 89.1(6) . .
H4B C3 H6B 118.9(6) . .
H4C C3 H6B 70.1(6) . .
H5A C3 H6B 119.1(6) . .
H5B C3 H6B 120.0(6) . .
H5C C3 H6B 163.2(2) . .
H6A C3 H6B 48.2(6) . .
C4 C3 H6C 135.1(7) . .
C5 C3 H6C 95.5(4) . .
C6 C3 H6C 26.6(4) . .
Al1 C3 H6C 95.3(5) . .
C7 C3 H6C 68.0(4) . .
C1 C3 H6C 127.2(4) . .
C2 C3 H6C 88.1(4) . .
H4A C3 H6C 117.1(5) . .
H4B C3 H6C 163.4(6) . .
H4C C3 H6C 116.8(6) . .
H5A C3 H6C 91.5(6) . .
H5B C3 H6C 73.2(2) . .
H5C C3 H6C 120.2(6) . .
H6A C3 H6C 46.2(6) . .
H6B C3 H6C 46.9(5) . .
C3 C4 C5 35.9(4) . .
C3 C4 C6 36.3(4) . .
C5 C4 C6 61.01(8) . .
C3 C4 Al1 40.43(10) . .
C5 C4 Al1 65.0(3) . .
C6 C4 Al1 65.2(3) . .
C3 C4 H4A 112.5(3) . .
C5 C4 H4A 92.6(5) . .
C6 C4 H4A 91.2(7) . .
Al1 C4 H4A 152.9(3) . .
C3 C4 H4B 111.9(9) . .
C5 C4 H4B 91.9(9) . .
C6 C4 H4B 148.3(8) . .
Al1 C4 H4B 89.3(8) . .
H4A C4 H4B 107.2(12) . .
C3 C4 H4C 110.4(7) . .
C5 C4 H4C 146.2(6) . .
C6 C4 H4C 89.7(8) . .
Al1 C4 H4C 88.4(6) . .
H4A C4 H4C 105.4(12) . .
H4B C4 H4C 109.1(4) . .
C3 C5 C4 35.4(3) . .
C3 C5 C6 35.6(3) . .
C4 C5 C6 59.7(3) . .
C3 C5 Al1 40.2(3) . .
C4 C5 Al1 64.3(2) . .
C6 C5 Al1 64.6(4) . .
C3 C5 H5A 112.7(9) . .
C4 C5 H5A 92.3(10) . .
C6 C5 H5A 92.4(9) . .
Al1 C5 H5A 152.9(9) . .
C3 C5 H5B 110.8(8) . .
C4 C5 H5B 146.2(8) . .
C6 C5 H5B 91.7(9) . .
Al1 C5 H5B 88.1(7) . .
H5A C5 H5B 107.7(13) . .
C3 C5 H5C 115.2(10) . .
C4 C5 H5C 93.5(10) . .
C6 C5 H5C 150.6(10) . .
Al1 C5 H5C 93.9(10) . .
H5A C5 H5C 101.5(14) . .
H5B C5 H5C 108.3(13) . .
C3 C6 C4 35.2(2) . .
C3 C6 C5 35.0(3) . .
C4 C6 C5 59.2(3) . .
C3 C6 Al1 40.0(3) . .
C4 C6 Al1 64.0(2) . .
C5 C6 Al1 64.0(4) . .
C3 C6 H6A 109.6(11) . .
C4 C6 H6A 91.1(10) . .
C5 C6 H6A 88.6(11) . .
Al1 C6 H6A 149.5(11) . .
C3 C6 H6B 111.8(8) . .
C4 C6 H6B 91.8(8) . .
C5 C6 H6B 146.8(9) . .
Al1 C6 H6B 89.7(8) . .
H6A C6 H6B 109.4(14) . .
C3 C6 H6C 112.5(9) . .
C4 C6 H6C 147.7(9) . .
C5 C6 H6C 93.5(8) . .
Al1 C6 H6C 89.6(9) . .
H6A C6 H6C 106.3(13) . .
H6B C6 H6C 107.0(11) . .
Al1 C7 Li1 161.5(2) . 3_455
Al1 C7 C1 36.4(5) . .
Li1 C7 C1 150.2(7) 3_455 .
Al1 C7 C2 37.4(5) . .
Li1 C7 C2 146.3(7) 3_455 .
C1 C7 C2 63.42(6) . .
Al1 C7 C3 34.71(10) . .
Li1 C7 C3 126.86(16) 3_455 .
C1 C7 C3 60.35(17) . .
C2 C7 C3 60.71(18) . .
Al1 C7 H7A 105.8(8) . .
Li1 C7 H7A 63.8(8) 3_455 .
C1 C7 H7A 142.1(6) . .
C2 C7 H7A 86.2(8) . .
C3 C7 H7A 85.8(7) . .
Al1 C7 H7B 114.0(3) . .
Li1 C7 H7B 84.4(3) 3_455 .
C1 C7 H7B 93.1(9) . .
C2 C7 H7B 93.8(9) . .
C3 C7 H7B 148.7(3) . .
H7A C7 H7B 112.0(17) . .
Al1 C7 H7C 107.4(9) . .
Li1 C7 H7C 65.9(9) 3_455 .
C1 C7 H7C 86.6(9) . .
C2 C7 H7C 144.9(7) . .
C3 C7 H7C 89.3(6) . .
H7A C7 H7C 111.1(5) . .
H7B C7 H7C 106.4(17) . .
N1 C8 C9 179.2(5) . .
N1 C8 C12 142.44(14) . .
C9 C8 C12 36.78(9) . .
N1 C8 C11 143.4(7) . .
C9 C8 C11 37.2(4) . .
C12 C8 C11 62.7(2) . .
N1 C8 C10 142.9(6) . .
C9 C8 C10 37.3(4) . .
C12 C8 C10 62.6(2) . .
C11 C8 C10 63.62(8) . .
N1 C8 Li1 4.5(2) . .
C9 C8 Li1 174.7(3) . .
C12 C8 Li1 138.07(14) . .
C11 C8 Li1 146.4(5) . .
C10 C8 Li1 143.7(5) . .
C8 C9 C12 108.17(14) . .
C8 C9 C11 107.8(6) . .
C12 C9 C11 110.7(5) . .
C8 C9 C10 107.9(6) . .
C12 C9 C10 110.1(6) . .
C11 C9 C10 112.00(15) . .
C8 C9 N1 0.4(2) . .
C12 C9 N1 107.83(11) . .
C11 C9 N1 108.1(4) . .
C10 C9 N1 108.0(4) . .
C8 C9 H10A 94.7(5) . .
C12 C9 H10A 137.1(7) . .
C11 C9 H10A 95.4(5) . .
C10 C9 H10A 26.9(5) . .
N1 C9 H10A 94.9(4) . .
C8 C9 H10B 93.1(6) . .
C12 C9 H10B 94.3(7) . .
C11 C9 H10B 139.5(6) . .
C10 C9 H10B 27.5(5) . .
N1 C9 H10B 93.0(5) . .
H10A C9 H10B 47.6(6) . .
C8 C9 H10C 137.1(7) . .
C12 C9 H10C 94.3(5) . .
C11 C9 H10C 97.0(4) . .
C10 C9 H10C 29.2(4) . .
N1 C9 H10C 137.1(5) . .
H10A C9 H10C 47.6(6) . .
H10B C9 H10C 48.1(6) . .
C8 C9 H11A 93.6(5) . .
C12 C9 H11A 138.4(6) . .
C11 C9 H11A 27.7(5) . .
C10 C9 H11A 95.4(5) . .
N1 C9 H11A 94.0(4) . .
H10A C9 H11A 72.7(2) . .
H10B C9 H11A 120.2(6) . .
H10C C9 H11A 92.8(6) . .
C8 C9 H11B 135.9(7) . .
C12 C9 H11B 95.1(5) . .
C11 C9 H11B 28.1(4) . .
C10 C9 H11B 97.8(5) . .
N1 C9 H11B 136.1(5) . .
H10A C9 H11B 92.6(6) . .
H10B C9 H11B 122.7(6) . .
H10C C9 H11B 74.8(2) . .
H11A C9 H11B 47.8(5) . .
C8 C9 H11C 92.9(6) . .
C12 C9 H11C 95.7(6) . .
C11 C9 H11C 26.9(5) . .
C10 C9 H11C 138.8(5) . .
N1 C9 H11C 93.0(4) . .
H10A C9 H11C 119.5(6) . .
H10B C9 H11C 166.3(2) . .
H10C C9 H11C 121.4(5) . .
H11A C9 H11C 47.0(6) . .
H11B C9 H11C 46.9(6) . .
C8 C9 H12A 92.8(4) . .
C12 C9 H12A 28.9(5) . .
C11 C9 H12A 93.6(6) . .
C10 C9 H12A 139.1(6) . .
N1 C9 H12A 92.5(4) . .
H10A C9 H12A 166.0(6) . .
H10B C9 H12A 120.2(6) . .
H10C C9 H12A 120.5(6) . .
H11A C9 H12A 118.7(7) . .
H11B C9 H12A 90.2(7) . .
H11C C9 H12A 71.8(6) . .
C8 C9 H12B 136.33(18) . .
C12 C9 H12B 28.21(15) . .
C11 C9 H12B 97.2(7) . .
C10 C9 H12B 94.4(7) . .
N1 C9 H12B 135.98(15) . .
H10A C9 H12B 118.4(7) . .
H10B C9 H12B 90.1(8) . .
H10C C9 H12B 71.1(6) . .
H11A C9 H12B 121.7(6) . .
H11B C9 H12B 73.9(6) . .
H11C C9 H12B 94.1(8) . .
H12A C9 H12B 49.5(6) . .
C8 C9 H12C 93.2(4) . .
C12 C9 H12C 28.0(4) . .
C11 C9 H12C 138.6(5) . .
C10 C9 H12C 93.8(6) . .
N1 C9 H12C 92.8(3) . .
H10A C9 H12C 118.6(6) . .
H10B C9 H12C 71.3(6) . .
H10C C9 H12C 90.3(6) . .
H11A C9 H12C 166.3(5) . .
H11B C9 H12C 120.7(5) . .
H11C C9 H12C 120.7(5) . .
H12A C9 H12C 49.0(2) . .
H12B C9 H12C 47.2(5) . .
C9 C10 C8 34.8(2) . .
C9 C10 C12 34.6(3) . .
C8 C10 C12 58.4(2) . .
C9 C10 C11 33.9(3) . .
C8 C10 C11 58.0(3) . .
C12 C10 C11 59.5(4) . .
C9 C10 N1 46.5(2) . .
C8 C10 N1 11.65(18) . .
C12 C10 N1 67.85(18) . .
C11 C10 N1 67.9(3) . .
C9 C10 H10A 112.1(9) . .
C8 C10 H10A 94.1(9) . .
C12 C10 H10A 146.6(9) . .
C11 C10 H10A 90.9(8) . .
N1 C10 H10A 87.8(9) . .
C9 C10 H10B 111.4(11) . .
C8 C10 H10B 92.0(9) . .
C12 C10 H10B 91.1(10) . .
C11 C10 H10B 145.3(11) . .
N1 C10 H10B 84.9(9) . .
H10A C10 H10B 109.8(12) . .
C9 C10 H10C 107.4(9) . .
C8 C10 H10C 142.2(9) . .
C12 C10 H10C 88.8(9) . .
C11 C10 H10C 90.5(8) . .
N1 C10 H10C 153.8(9) . .
H10A C10 H10C 107.8(14) . .
H10B C10 H10C 108.2(12) . .
C9 C11 C8 35.0(3) . .
C9 C11 C12 34.4(3) . .
C8 C11 C12 58.5(2) . .
C9 C11 C10 34.1(2) . .
C8 C11 C10 58.4(3) . .
C12 C11 C10 59.4(3) . .
C9 C11 N1 46.5(2) . .
C8 C11 N1 11.53(19) . .
C12 C11 N1 67.92(19) . .
C10 C11 N1 68.1(3) . .
C9 C11 H11A 110.2(10) . .
C8 C11 H11A 91.8(9) . .
C12 C11 H11A 144.6(10) . .
C10 C11 H11A 89.7(10) . .
N1 C11 H11A 85.5(9) . .
C9 C11 H11B 108.5(9) . .
C8 C11 H11B 143.4(9) . .
C12 C11 H11B 89.4(9) . .
C10 C11 H11B 91.5(10) . .
N1 C11 H11B 154.9(9) . .
H11A C11 H11B 109.7(15) . .
C9 C11 H11C 113.9(10) . .
C8 C11 H11C 93.5(8) . .
C12 C11 H11C 94.0(9) . .
C10 C11 H11C 148.0(10) . .
N1 C11 H11C 86.2(8) . .
H11A C11 H11C 107.5(12) . .
H11B C11 H11C 106.9(12) . .
C9 C12 C8 35.05(8) . .
C9 C12 C10 35.3(3) . .
C8 C12 C10 59.1(2) . .
C9 C12 C11 34.9(3) . .
C8 C12 C11 58.8(2) . .
C10 C12 C11 61.11(8) . .
C9 C12 N1 46.90(8) . .
C8 C12 N1 11.85(5) . .
C10 C12 N1 68.75(17) . .
C11 C12 N1 68.63(18) . .
C9 C12 H12A 109.8(9) . .
C8 C12 H12A 90.8(8) . .
C10 C12 H12A 145.1(8) . .
C11 C12 H12A 89.2(9) . .
N1 C12 H12A 84.1(7) . .
C9 C12 H12B 109.6(3) . .
C8 C12 H12B 144.6(3) . .
C10 C12 H12B 89.8(8) . .
C11 C12 H12B 92.8(8) . .
N1 C12 H12B 156.4(3) . .
H12A C12 H12B 111.1(15) . .
C9 C12 H12C 110.1(8) . .
C8 C12 H12C 90.8(6) . .
C10 C12 H12C 89.3(8) . .
C11 C12 H12C 144.9(7) . .
N1 C12 H12C 83.9(6) . .
H12A C12 H12C 109.9(4) . .
H12B C12 H12C 106.3(15) . .
N1 Li1 C2 116.2(8) . .
N1 Li1 C7 113.0(3) . 3
C2 Li1 C7 110.4(7) . 3
N1 Li1 C1 112.0(8) . .
C2 Li1 C1 96.7(2) . .
C7 Li1 C1 107.2(7) 3 .
N1 Li1 Al1 126.0(3) . .
C2 Li1 Al1 49.2(4) . .
C7 Li1 Al1 120.7(2) 3 .
C1 Li1 Al1 47.5(4) . .
N1 Li1 C8 2.62(13) . .
C2 Li1 C8 114.1(6) . .
C7 Li1 C8 115.5(2) 3 .
C1 Li1 C8 111.1(6) . .
Al1 Li1 C8 123.5(2) . .
N1 Li1 H1C 85.1(7) . .
C2 Li1 H1C 115.5(6) . .
C7 Li1 H1C 114.8(10) 3 .
C1 Li1 H1C 27.6(5) . .
Al1 Li1 H1C 68.5(7) . .
C8 Li1 H1C 84.6(6) . .
N1 Li1 H2B 88.4(7) . .
C2 Li1 H2B 28.4(5) . .
C7 Li1 H2B 120.7(10) 3 .
C1 Li1 H2B 114.6(6) . .
Al1 Li1 H2B 69.7(6) . .
C8 Li1 H2B 86.5(5) . .
H1C Li1 H2B 122.0(3) . .
C8 N1 Li1 172.9(3) . .
C8 N1 C9 0.5(3) . .
Li1 N1 C9 172.4(3) . .
C8 N1 C12 25.71(10) . .
Li1 N1 C12 147.35(19) . .
C9 N1 C12 25.28(5) . .
C8 N1 C11 25.1(5) . .
Li1 N1 C11 159.2(7) . .
C9 N1 C11 25.4(2) . .
C12 N1 C11 43.45(16) . .
C8 N1 C10 25.5(5) . .
Li1 N1 C10 155.3(7) . .
C9 N1 C10 25.5(2) . .
C12 N1 C10 43.40(16) . .
C11 N1 C10 44.06(5) . .
C7 Al1 C3 110.61(16) . .
C7 Al1 C1 107.9(6) . .
C3 Al1 C1 109.4(7) . .
C7 Al1 C2 106.7(6) . .
C3 Al1 C2 108.8(7) . .
C1 Al1 C2 113.35(17) . .
C7 Al1 Li1 125.1(2) . .
C3 Al1 Li1 124.2(2) . .
C1 Al1 Li1 58.0(5) . .
C2 Al1 Li1 55.5(5) . .
C7 Al1 C4 140.12(16) . .
C3 Al1 C4 29.51(7) . .
C1 Al1 C4 94.0(4) . .
C2 Al1 C4 93.8(4) . .
Li1 Al1 C4 94.70(16) . .
C7 Al1 C5 94.4(3) . .
C3 Al1 C5 29.7(3) . .
C1 Al1 C5 92.4(6) . .
C2 Al1 C5 138.5(5) . .
Li1 Al1 C5 134.9(5) . .
C4 Al1 C5 50.7(2) . .
C7 Al1 C6 94.1(3) . .
C3 Al1 C6 30.1(3) . .
C1 Al1 C6 139.5(5) . .
C2 Al1 C6 91.1(6) . .
Li1 Al1 C6 132.5(5) . .
C4 Al1 C6 50.80(19) . .
C5 Al1 C6 51.35(8) . .

loop_
_geom_bond_atom_site_label_1
_geom_bond_atom_site_label_2
_geom_bond_distance
_geom_bond_site_symmetry_2
C1 Al1 2.051(16) .
C1 Li1 2.357(19) .
C1 C7 3.290(9) .
C1 C3 3.324(9) .
C1 C2 3.466(3) .
C1 H1A 1.104(15) .
C1 H1B 1.062(15) .
C1 H1C 1.099(16) .
C2 Al1 2.097(16) .
C2 Li1 2.282(19) .
C2 C7 3.304(9) .
C2 C3 3.349(9) .
C2 H2A 1.123(18) .
C2 H2B 1.103(16) .
C2 H2C 1.138(17) .
C3 C4 1.535(2) .
C3 C5 1.554(10) .
C3 C6 1.576(10) .
C3 Al1 2.021(3) .
C3 C7 3.322(2) .
C3 H4A 2.215(5) .
C3 H4B 2.228(13) .
C3 H4C 2.183(13) .
C3 H5A 2.240(18) .
C3 H5B 2.225(13) .
C3 H5C 2.252(17) .
C3 H6A 2.196(18) .
C3 H6B 2.265(13) .
C3 H6C 2.227(13) .
C4 C5 2.511(9) .
C4 C6 2.524(9) .
C4 Al1 2.927(3) .
C4 H4A 1.114(4) .
C4 H4B 1.140(16) .
C4 H4C 1.108(14) .
C5 C6 2.556(3) .
C5 Al1 2.942(10) .
C5 H5A 1.121(17) .
C5 H5B 1.133(13) .
C5 H5C 1.097(16) .
C6 Al1 2.957(11) .
C6 H6A 1.090(16) .
C6 H6B 1.143(14) .
C6 H6C 1.081(12) .
C7 Al1 2.020(3) .
C7 Li1 2.348(6) 3_455
C7 H7A 1.104(16) .
C7 H7B 1.087(5) .
C7 H7C 1.109(16) .
C8 N1 1.161(2) .
C8 C9 1.483(2) .
C8 C12 2.453(3) .
C8 C11 2.462(9) .
C8 C10 2.471(9) .
C8 Li1 3.146(6) .
C9 C12 1.546(2) .
C9 C11 1.564(10) .
C9 C10 1.573(10) .
C9 N1 2.643(2) .
C9 H10A 2.221(16) .
C9 H10B 2.229(16) .
C9 H10C 2.184(14) .
C9 H11A 2.189(15) .
C9 H11B 2.157(16) .
C9 H11C 2.262(15) .
C9 H12A 2.206(15) .
C9 H12B 2.170(5) .
C9 H12C 2.170(14) .
C10 C12 2.557(9) .
C10 C11 2.600(3) .
C10 N1 3.468(7) .
C10 H10A 1.086(18) .
C10 H10B 1.107(15) .
C10 H10C 1.116(13) .
C11 C12 2.558(10) .
C11 N1 3.464(8) .
C11 H11A 1.084(13) .
C11 H11B 1.072(14) .
C11 H11C 1.119(16) .
C12 N1 3.447(2) .
C12 H12A 1.135(17) .
C12 H12B 1.089(5) .
C12 H12C 1.083(14) .
Li1 N1 1.991(6) .
Li1 C7 2.348(6) 3
Li1 Al1 2.680(7) .
Li1 H1C 2.22(3) .
Li1 H2B 2.20(3) .
